data_1559269
loop_
_publ_author_name
'Cao, Yihan'
'Shih, Wei-Chun'
'Bhuvanesh, Nattamai'
'Ozerov, Oleg V.'

_publ_section_title
;
 Reversible Addition of Ethylene to a Pincer-Based Boryl-Iridium Unit with
 the Formation of a Bridging Ethylidene
;
_journal_name_full 'Chemical Science'
_journal_paper_doi 10.1039/D0SC04748A
_journal_year 2020
_chemical_formula_sum 'C28 H44 B Ir P2'
_chemical_formula_weight 645.58
_space_group_crystal_system orthorhombic
_space_group_IT_number 61
_space_group_name_Hall '-P 2ac 2ab'
_space_group_name_H-M_alt 'P b c a'
_atom_sites_solution_hydrogens mixed
_audit_creation_method SHELXL-2014
_audit_update_record
;
2018-07-27 deposited with the CCDC.	2020-10-05 downloaded from the CCDC.
;
_cell_angle_alpha 90
_cell_angle_beta 90
_cell_angle_gamma 90
_cell_formula_units_Z 8
_cell_length_a 16.077(10)
_cell_length_b 18.242(11)
_cell_length_c 18.253(11)
_cell_measurement_reflns_used 9876
_cell_measurement_temperature 150(2)
_cell_measurement_theta_max 58.413
_cell_measurement_theta_min 4.466
_cell_volume 5353(6)
_computing_structure_refinement 'SHELXL-2014 (Sheldrick, 2014)'
_diffrn_ambient_temperature 150(2)
_diffrn_measured_fraction_theta_full 1.000
_diffrn_measured_fraction_theta_max 0.965
_diffrn_measurement_device_type 'Burker APEX-II CCD'
_diffrn_radiation_type MoK\a
_diffrn_radiation_wavelength 0.71073
_diffrn_reflns_av_R_equivalents 0.0503
_diffrn_reflns_av_unetI/netI 0.0288
_diffrn_reflns_Laue_measured_fraction_full 1.000
_diffrn_reflns_Laue_measured_fraction_max 0.965
_diffrn_reflns_limit_h_max 22
_diffrn_reflns_limit_h_min -21
_diffrn_reflns_limit_k_max 25
_diffrn_reflns_limit_k_min -24
_diffrn_reflns_limit_l_max 24
_diffrn_reflns_limit_l_min -24
_diffrn_reflns_number 63910
_diffrn_reflns_point_group_measured_fraction_full 1.000
_diffrn_reflns_point_group_measured_fraction_max 0.965
_diffrn_reflns_theta_full 25.242
_diffrn_reflns_theta_max 29.553
_diffrn_reflns_theta_min 2.024
_exptl_absorpt_coefficient_mu 5.122
_exptl_absorpt_correction_T_max 0.7459
_exptl_absorpt_correction_T_min 0.5383
_exptl_absorpt_correction_type multi-scan
_exptl_absorpt_process_details sadabs
_exptl_crystal_colour yellow
_exptl_crystal_density_diffrn 1.602
_exptl_crystal_description block
_exptl_crystal_F_000 2592
_exptl_crystal_size_max 0.32
_exptl_crystal_size_mid 0.25
_exptl_crystal_size_min 0.05
_refine_diff_density_max 0.853
_refine_diff_density_min -0.632
_refine_diff_density_rms 0.101
_refine_ls_extinction_method none
_refine_ls_goodness_of_fit_ref 1.011
_refine_ls_hydrogen_treatment mixed
_refine_ls_matrix_type full
_refine_ls_number_parameters 301
_refine_ls_number_reflns 7235
_refine_ls_number_restraints 0
_refine_ls_restrained_S_all 1.011
_refine_ls_R_factor_all 0.0345
_refine_ls_R_factor_gt 0.0218
_refine_ls_shift/su_max 0.002
_refine_ls_shift/su_mean 0.000
_refine_ls_structure_factor_coef Fsqd
_refine_ls_weighting_details 'w=1/[\s^2^(Fo^2^)+(0.0187P)^2^+3.7277P] where P=(Fo^2^+2Fc^2^)/3'
_refine_ls_weighting_scheme calc
_refine_ls_wR_factor_gt 0.0449
_refine_ls_wR_factor_ref 0.0486
_reflns_Friedel_coverage 0.000
_reflns_number_gt 5757
_reflns_number_total 7235
_reflns_threshold_expression 'I > 2\s(I)'
_cod_data_source_file d0sc04748a2.cif
_cod_data_source_block wcs878
_cod_original_cell_volume 5353(5)
_cod_database_code 1559269
_shelx_space_group_comment
;
The symmetry employed for this shelxl refinement is uniquely defined
by the following loop, which should always be used as a source of
symmetry information in preference to the above space-group names.
They are only intended as comments.
;
_shelxl_version_number 2014-1

loop_
_space_group_symop_operation_xyz
'x, y, z'
'x+1/2, -y+1/2, -z'
'-x, y+1/2, -z+1/2'
'-x+1/2, -y, z+1/2'
'-x, -y, -z'
'-x-1/2, y-1/2, z'
'x, -y-1/2, z-1/2'
'x-1/2, y, -z-1/2'

loop_
_atom_site_label
_atom_site_type_symbol
_atom_site_fract_x
_atom_site_fract_y
_atom_site_fract_z
_atom_site_U_iso_or_equiv
_atom_site_adp_type
_atom_site_occupancy
_atom_site_site_symmetry_order
_atom_site_calc_flag
_atom_site_refinement_flags_posn
_atom_site_refinement_flags_adp
_atom_site_refinement_flags_occupancy
_atom_site_disorder_assembly
_atom_site_disorder_group
Ir1 Ir 0.30310(2) 0.07913(2) 0.34501(2) 0.01560(3) Uani 1 1 d . . . . .
H1 H 0.2293(18) 0.1190(16) 0.3462(14) 0.030(8) Uiso 1 1 d . . . . .
C1 C 0.2719(2) 0.01900(17) 0.44578(16) 0.0357(7) Uani 1 1 d . . . . .
H1A H 0.3149 -0.0151 0.4645 0.043 Uiso 1 1 calc R U . . .
H1B H 0.2442 0.0475 0.4849 0.043 Uiso 1 1 calc R U . . .
P1 P 0.26007(4) 0.07079(3) 0.22385(3) 0.01476(12) Uani 1 1 d . . . . .
P2 P 0.34195(4) 0.17576(4) 0.42075(3) 0.01900(13) Uani 1 1 d . . . . .
C2 C 0.22058(19) -0.00779(16) 0.38976(16) 0.0329(7) Uani 1 1 d . . . . .
H2A H 0.1607 0.0042 0.3934 0.040 Uiso 1 1 calc R U . . .
H2B H 0.2315 -0.0585 0.3730 0.040 Uiso 1 1 calc R U . . .
C3 C 0.43881(15) 0.06209(13) 0.33404(13) 0.0174(5) Uani 1 1 d . . . . .
H3 H 0.4763 0.0697 0.3771 0.021 Uiso 1 1 calc R U . . .
C4 C 0.40070(15) -0.00624(14) 0.32260(14) 0.0212(5) Uani 1 1 d . . . . .
H4A H 0.4093 -0.0438 0.3610 0.025 Uiso 1 1 calc R U . . .
H4B H 0.4029 -0.0261 0.2722 0.025 Uiso 1 1 calc R U . . .
C5 C 0.42070(14) 0.10494(13) 0.19488(13) 0.0157(5) Uani 1 1 d . . . . .
C6 C 0.34873(15) 0.07600(13) 0.16237(13) 0.0163(5) Uani 1 1 d . . . . .
C7 C 0.34829(15) 0.05351(14) 0.08884(14) 0.0213(5) Uani 1 1 d . . . . .
H7 H 0.2987 0.0346 0.0678 0.026 Uiso 1 1 calc R U . . .
C8 C 0.41948(17) 0.05873(14) 0.04697(14) 0.0244(6) Uani 1 1 d . . . . .
H8 H 0.4189 0.0436 -0.0028 0.029 Uiso 1 1 calc R U . . .
C10 C 0.49259(15) 0.10909(14) 0.15052(13) 0.0204(5) Uani 1 1 d . . . . .
H10 H 0.5426 0.1280 0.1708 0.024 Uiso 1 1 calc R U . . .
C9 C 0.49181(16) 0.08617(14) 0.07793(14) 0.0227(5) Uani 1 1 d . . . . .
H9 H 0.5411 0.0893 0.0494 0.027 Uiso 1 1 calc R U . . .
C11 C 0.44677(14) 0.20674(13) 0.30551(13) 0.0169(5) Uani 1 1 d . . . . .
C12 C 0.41787(15) 0.23397(14) 0.37327(14) 0.0203(5) Uani 1 1 d . . . . .
C13 C 0.44167(17) 0.30330(15) 0.39928(16) 0.0300(6) Uani 1 1 d . . . . .
H13 H 0.4215 0.3204 0.4451 0.036 Uiso 1 1 calc R U . . .
C16 C 0.49849(15) 0.25383(14) 0.26504(14) 0.0207(5) Uani 1 1 d . . . . .
H16 H 0.5177 0.2382 0.2184 0.025 Uiso 1 1 calc R U . . .
C15 C 0.52261(16) 0.32219(14) 0.29055(15) 0.0272(6) Uani 1 1 d . . . . .
H15 H 0.5583 0.3522 0.2619 0.033 Uiso 1 1 calc R U . . .
C14 C 0.49448(19) 0.34669(16) 0.35812(16) 0.0340(7) Uani 1 1 d . . . . .
H14 H 0.5115 0.3932 0.3761 0.041 Uiso 1 1 calc R U . . .
C17 C 0.19153(15) 0.14703(13) 0.19340(14) 0.0191(5) Uani 1 1 d . . . . .
H17 H 0.1461 0.1515 0.2305 0.023 Uiso 1 1 calc R U . . .
C18 C 0.23940(17) 0.21944(14) 0.19424(15) 0.0257(6) Uani 1 1 d . . . . .
H18A H 0.2786 0.2205 0.1532 0.039 Uiso 1 1 calc R U . . .
H18B H 0.2700 0.2239 0.2405 0.039 Uiso 1 1 calc R U . . .
H18C H 0.2002 0.2603 0.1896 0.039 Uiso 1 1 calc R U . . .
C19 C 0.14961(16) 0.13714(15) 0.11862(15) 0.0259(6) Uani 1 1 d . . . . .
H19A H 0.1923 0.1327 0.0805 0.039 Uiso 1 1 calc R U . . .
H19B H 0.1144 0.1797 0.1082 0.039 Uiso 1 1 calc R U . . .
H19C H 0.1154 0.0927 0.1193 0.039 Uiso 1 1 calc R U . . .
C20 C 0.20360(15) -0.01189(14) 0.19051(14) 0.0217(5) Uani 1 1 d . . . . .
H20 H 0.1926 -0.0039 0.1372 0.026 Uiso 1 1 calc R U . . .
C22 C 0.11900(16) -0.02126(15) 0.22726(16) 0.0296(6) Uani 1 1 d . . . . .
H22A H 0.0886 0.0253 0.2256 0.044 Uiso 1 1 calc R U . . .
H22B H 0.1269 -0.0361 0.2784 0.044 Uiso 1 1 calc R U . . .
H22C H 0.0871 -0.0590 0.2014 0.044 Uiso 1 1 calc R U . . .
C23 C 0.38448(17) 0.15553(16) 0.51437(14) 0.0295(6) Uani 1 1 d . . . . .
H23 H 0.3366 0.1360 0.5433 0.035 Uiso 1 1 calc R U . . .
C24 C 0.4513(2) 0.0962(2) 0.51726(16) 0.0423(8) Uani 1 1 d . . . . .
H24A H 0.4309 0.0518 0.4929 0.063 Uiso 1 1 calc R U . . .
H24B H 0.4645 0.0850 0.5685 0.063 Uiso 1 1 calc R U . . .
H24C H 0.5015 0.1136 0.4923 0.063 Uiso 1 1 calc R U . . .
C25 C 0.4166(2) 0.22205(19) 0.55742(16) 0.0445(8) Uani 1 1 d . . . . .
H25A H 0.4682 0.2399 0.5350 0.067 Uiso 1 1 calc R U . . .
H25B H 0.4274 0.2077 0.6083 0.067 Uiso 1 1 calc R U . . .
H25C H 0.3747 0.2611 0.5564 0.067 Uiso 1 1 calc R U . . .
C26 C 0.25652(17) 0.24047(15) 0.44606(15) 0.0284(6) Uani 1 1 d . . . . .
H26 H 0.2812 0.2786 0.4789 0.034 Uiso 1 1 calc R U . . .
C27 C 0.2200(2) 0.28046(17) 0.37967(19) 0.0407(8) Uani 1 1 d . . . . .
H27A H 0.2650 0.3036 0.3518 0.061 Uiso 1 1 calc R U . . .
H27B H 0.1809 0.3181 0.3964 0.061 Uiso 1 1 calc R U . . .
H27C H 0.1908 0.2452 0.3484 0.061 Uiso 1 1 calc R U . . .
C28 C 0.18725(17) 0.20256(18) 0.48901(17) 0.0366(7) Uani 1 1 d . . . . .
H28A H 0.1430 0.2379 0.4997 0.055 Uiso 1 1 calc R U . . .
H28B H 0.2098 0.1832 0.5350 0.055 Uiso 1 1 calc R U . . .
H28C H 0.1645 0.1622 0.4598 0.055 Uiso 1 1 calc R U . . .
C21 C 0.25511(18) -0.08246(14) 0.19653(17) 0.0291(6) Uani 1 1 d . . . . .
H21A H 0.2235 -0.1235 0.1758 0.044 Uiso 1 1 calc R U . . .
H21B H 0.2674 -0.0925 0.2482 0.044 Uiso 1 1 calc R U . . .
H21C H 0.3073 -0.0765 0.1695 0.044 Uiso 1 1 calc R U . . .
B1 B 0.42108(16) 0.12624(15) 0.28011(14) 0.0159(5) Uani 1 1 d . . . . .

loop_
_atom_site_aniso_label
_atom_site_aniso_U_11
_atom_site_aniso_U_22
_atom_site_aniso_U_33
_atom_site_aniso_U_23
_atom_site_aniso_U_13
_atom_site_aniso_U_12
Ir1 0.01546(5) 0.01572(5) 0.01564(5) -0.00157(4) 0.00158(4) -0.00042(4)
C1 0.0487(18) 0.0337(17) 0.0247(15) 0.0063(13) 0.0117(13) -0.0075(14)
P1 0.0133(3) 0.0133(3) 0.0177(3) 0.0001(2) 0.0001(2) -0.0003(2)
P2 0.0197(3) 0.0209(3) 0.0164(3) -0.0043(3) 0.0029(3) -0.0020(3)
C2 0.0379(16) 0.0252(15) 0.0357(16) 0.0041(13) 0.0122(13) -0.0082(12)
C3 0.0132(11) 0.0234(13) 0.0155(12) -0.0004(9) 0.0014(9) 0.0034(9)
C4 0.0211(12) 0.0186(12) 0.0237(13) 0.0028(10) 0.0004(10) 0.0056(10)
C5 0.0172(11) 0.0144(11) 0.0154(11) -0.0002(9) -0.0002(9) 0.0022(9)
C6 0.0155(11) 0.0164(12) 0.0169(12) 0.0002(10) 0.0004(9) 0.0011(9)
C7 0.0199(12) 0.0236(13) 0.0204(13) -0.0046(10) -0.0030(10) 0.0015(10)
C8 0.0304(14) 0.0261(14) 0.0167(12) -0.0026(10) 0.0027(11) 0.0039(11)
C10 0.0172(12) 0.0234(13) 0.0206(12) -0.0004(10) 0.0004(10) 0.0002(10)
C9 0.0211(12) 0.0265(14) 0.0204(13) 0.0005(11) 0.0074(10) 0.0025(10)
C11 0.0132(11) 0.0200(12) 0.0175(12) 0.0011(10) -0.0033(9) -0.0005(9)
C12 0.0198(12) 0.0213(13) 0.0198(12) -0.0036(10) 0.0017(10) -0.0045(10)
C13 0.0342(15) 0.0288(15) 0.0270(15) -0.0104(12) 0.0038(12) -0.0093(12)
C16 0.0190(12) 0.0234(13) 0.0197(12) 0.0008(10) -0.0023(10) -0.0011(10)
C15 0.0261(14) 0.0216(14) 0.0340(16) 0.0063(12) -0.0003(12) -0.0064(11)
C14 0.0367(16) 0.0241(15) 0.0411(18) -0.0054(13) -0.0020(13) -0.0116(13)
C17 0.0168(11) 0.0194(12) 0.0212(13) 0.0039(10) 0.0039(10) 0.0037(10)
C18 0.0286(14) 0.0180(13) 0.0305(15) 0.0028(11) -0.0022(12) 0.0015(11)
C19 0.0216(13) 0.0273(14) 0.0288(15) 0.0084(12) -0.0043(11) 0.0017(11)
C20 0.0234(13) 0.0173(12) 0.0243(13) -0.0001(10) -0.0033(11) -0.0009(10)
C22 0.0204(13) 0.0277(15) 0.0407(17) 0.0039(13) -0.0014(12) -0.0071(11)
C23 0.0298(15) 0.0406(17) 0.0181(13) -0.0037(12) -0.0009(11) -0.0033(13)
C24 0.0398(18) 0.067(2) 0.0196(15) 0.0006(14) -0.0069(13) 0.0097(16)
C25 0.0465(19) 0.064(2) 0.0227(15) -0.0136(15) -0.0028(14) -0.0139(17)
C26 0.0281(14) 0.0252(14) 0.0319(15) -0.0145(12) 0.0053(12) 0.0000(11)
C27 0.0408(18) 0.0290(17) 0.052(2) -0.0038(15) -0.0003(16) 0.0126(14)
C28 0.0272(15) 0.0446(19) 0.0382(17) -0.0161(14) 0.0087(13) -0.0007(13)
C21 0.0315(15) 0.0179(13) 0.0377(16) -0.0056(12) -0.0050(13) -0.0014(11)
B1 0.0129(12) 0.0191(13) 0.0156(13) -0.0020(10) 0.0021(10) 0.0010(10)

loop_
_atom_type_symbol
_atom_type_description
_atom_type_scat_dispersion_real
_atom_type_scat_dispersion_imag
_atom_type_scat_source
C C 0.0033 0.0016 'International Tables Vol C Tables 4.2.6.8 and 6.1.1.4'
H H 0.0000 0.0000 'International Tables Vol C Tables 4.2.6.8 and 6.1.1.4'
B B 0.0013 0.0007 'International Tables Vol C Tables 4.2.6.8 and 6.1.1.4'
P P 0.1023 0.0942 'International Tables Vol C Tables 4.2.6.8 and 6.1.1.4'
Ir Ir -1.4442 7.9887 'International Tables Vol C Tables 4.2.6.8 and 6.1.1.4'

loop_
_geom_angle_atom_site_label_1
_geom_angle_atom_site_label_2
_geom_angle_atom_site_label_3
_geom_angle
_geom_angle_site_symmetry_1
_geom_angle_site_symmetry_3
_geom_angle_publ_flag
C1 Ir1 C3 103.31(11) . . ?
C1 Ir1 C2 36.97(11) . . ?
C3 Ir1 C2 121.44(11) . . ?
C1 Ir1 C4 88.04(11) . . ?
C3 Ir1 C4 36.69(9) . . ?
C2 Ir1 C4 89.39(11) . . ?
C1 Ir1 P1 134.10(9) . . ?
C3 Ir1 P1 101.44(7) . . ?
C2 Ir1 P1 97.20(9) . . ?
C4 Ir1 P1 89.38(7) . . ?
C1 Ir1 P2 86.68(9) . . ?
C3 Ir1 P2 84.00(7) . . ?
C2 Ir1 P2 118.85(9) . . ?
C4 Ir1 P2 116.47(8) . . ?
P1 Ir1 P2 134.09(3) . . ?
C1 Ir1 B1 140.61(11) . . ?
C3 Ir1 B1 39.20(9) . . ?
C2 Ir1 B1 155.52(10) . . ?
C4 Ir1 B1 66.79(10) . . ?
P1 Ir1 B1 77.78(7) . . ?
P2 Ir1 B1 79.01(7) . . ?
C1 Ir1 H1 93.1(11) . . ?
C3 Ir1 H1 156.2(12) . . ?
C2 Ir1 H1 81.9(12) . . ?
C4 Ir1 H1 163.7(12) . . ?
P1 Ir1 H1 78.1(10) . . ?
P2 Ir1 H1 79.9(12) . . ?
B1 Ir1 H1 119.7(12) . . ?
C2 C1 Ir1 72.43(17) . . ?
C2 C1 H1A 116.3 . . ?
Ir1 C1 H1A 116.3 . . ?
C2 C1 H1B 116.3 . . ?
Ir1 C1 H1B 116.3 . . ?
H1A C1 H1B 113.3 . . ?
C6 P1 C17 103.96(11) . . ?
C6 P1 C20 102.89(12) . . ?
C17 P1 C20 102.65(12) . . ?
C6 P1 Ir1 110.56(9) . . ?
C17 P1 Ir1 114.34(8) . . ?
C20 P1 Ir1 120.62(9) . . ?
C12 P2 C26 103.89(13) . . ?
C12 P2 C23 107.53(13) . . ?
C26 P2 C23 99.60(13) . . ?
C12 P2 Ir1 109.66(9) . . ?
C26 P2 Ir1 115.36(10) . . ?
C23 P2 Ir1 119.34(10) . . ?
C1 C2 Ir1 70.60(16) . . ?
C1 C2 H2A 116.6 . . ?
Ir1 C2 H2A 116.6 . . ?
C1 C2 H2B 116.6 . . ?
Ir1 C2 H2B 116.6 . . ?
H2A C2 H2B 113.6 . . ?
C4 C3 B1 119.6(2) . . ?
C4 C3 Ir1 73.02(14) . . ?
B1 C3 Ir1 76.76(13) . . ?
C4 C3 H3 120.2 . . ?
B1 C3 H3 120.2 . . ?
Ir1 C3 H3 120.2 . . ?
C3 C4 Ir1 70.29(14) . . ?
C3 C4 H4A 116.6 . . ?
Ir1 C4 H4A 116.6 . . ?
C3 C4 H4B 116.6 . . ?
Ir1 C4 H4B 116.6 . . ?
H4A C4 H4B 113.6 . . ?
C6 C5 C10 116.9(2) . . ?
C6 C5 B1 120.3(2) . . ?
C10 C5 B1 122.7(2) . . ?
C5 C6 C7 121.2(2) . . ?
C5 C6 P1 113.92(18) . . ?
C7 C6 P1 124.85(19) . . ?
C8 C7 C6 120.4(2) . . ?
C8 C7 H7 119.8 . . ?
C6 C7 H7 119.8 . . ?
C7 C8 C9 119.7(2) . . ?
C7 C8 H8 120.2 . . ?
C9 C8 H8 120.2 . . ?
C9 C10 C5 121.5(2) . . ?
C9 C10 H10 119.2 . . ?
C5 C10 H10 119.2 . . ?
C8 C9 C10 120.3(2) . . ?
C8 C9 H9 119.8 . . ?
C10 C9 H9 119.8 . . ?
C16 C11 C12 116.1(2) . . ?
C16 C11 B1 124.3(2) . . ?
C12 C11 B1 119.6(2) . . ?
C13 C12 C11 121.6(2) . . ?
C13 C12 P2 122.9(2) . . ?
C11 C12 P2 115.40(18) . . ?
C14 C13 C12 120.0(3) . . ?
C14 C13 H13 120.0 . . ?
C12 C13 H13 120.0 . . ?
C15 C16 C11 122.6(2) . . ?
C15 C16 H16 118.7 . . ?
C11 C16 H16 118.7 . . ?
C16 C15 C14 119.8(2) . . ?
C16 C15 H15 120.1 . . ?
C14 C15 H15 120.1 . . ?
C13 C14 C15 119.9(3) . . ?
C13 C14 H14 120.0 . . ?
C15 C14 H14 120.0 . . ?
C18 C17 C19 109.4(2) . . ?
C18 C17 P1 110.17(17) . . ?
C19 C17 P1 116.03(18) . . ?
C18 C17 H17 106.9 . . ?
C19 C17 H17 106.9 . . ?
P1 C17 H17 106.9 . . ?
C17 C18 H18A 109.5 . . ?
C17 C18 H18B 109.5 . . ?
H18A C18 H18B 109.5 . . ?
C17 C18 H18C 109.5 . . ?
H18A C18 H18C 109.5 . . ?
H18B C18 H18C 109.5 . . ?
C17 C19 H19A 109.5 . . ?
C17 C19 H19B 109.5 . . ?
H19A C19 H19B 109.5 . . ?
C17 C19 H19C 109.5 . . ?
H19A C19 H19C 109.5 . . ?
H19B C19 H19C 109.5 . . ?
C22 C20 C21 110.8(2) . . ?
C22 C20 P1 112.43(19) . . ?
C21 C20 P1 113.13(18) . . ?
C22 C20 H20 106.7 . . ?
C21 C20 H20 106.7 . . ?
P1 C20 H20 106.7 . . ?
C20 C22 H22A 109.5 . . ?
C20 C22 H22B 109.5 . . ?
H22A C22 H22B 109.5 . . ?
C20 C22 H22C 109.5 . . ?
H22A C22 H22C 109.5 . . ?
H22B C22 H22C 109.5 . . ?
C24 C23 C25 107.8(3) . . ?
C24 C23 P2 115.30(19) . . ?
C25 C23 P2 115.7(2) . . ?
C24 C23 H23 105.7 . . ?
C25 C23 H23 105.7 . . ?
P2 C23 H23 105.7 . . ?
C23 C24 H24A 109.5 . . ?
C23 C24 H24B 109.5 . . ?
H24A C24 H24B 109.5 . . ?
C23 C24 H24C 109.5 . . ?
H24A C24 H24C 109.5 . . ?
H24B C24 H24C 109.5 . . ?
C23 C25 H25A 109.5 . . ?
C23 C25 H25B 109.5 . . ?
H25A C25 H25B 109.5 . . ?
C23 C25 H25C 109.5 . . ?
H25A C25 H25C 109.5 . . ?
H25B C25 H25C 109.5 . . ?
C28 C26 C27 110.0(2) . . ?
C28 C26 P2 112.1(2) . . ?
C27 C26 P2 112.8(2) . . ?
C28 C26 H26 107.2 . . ?
C27 C26 H26 107.2 . . ?
P2 C26 H26 107.2 . . ?
C26 C27 H27A 109.5 . . ?
C26 C27 H27B 109.5 . . ?
H27A C27 H27B 109.5 . . ?
C26 C27 H27C 109.5 . . ?
H27A C27 H27C 109.5 . . ?
H27B C27 H27C 109.5 . . ?
C26 C28 H28A 109.5 . . ?
C26 C28 H28B 109.5 . . ?
H28A C28 H28B 109.5 . . ?
C26 C28 H28C 109.5 . . ?
H28A C28 H28C 109.5 . . ?
H28B C28 H28C 109.5 . . ?
C20 C21 H21A 109.5 . . ?
C20 C21 H21B 109.5 . . ?
H21A C21 H21B 109.5 . . ?
C20 C21 H21C 109.5 . . ?
H21A C21 H21C 109.5 . . ?
H21B C21 H21C 109.5 . . ?
C3 B1 C11 117.5(2) . . ?
C3 B1 C5 115.6(2) . . ?
C11 B1 C5 120.4(2) . . ?
C3 B1 Ir1 64.04(13) . . ?
C11 B1 Ir1 113.06(16) . . ?
C5 B1 Ir1 112.95(16) . . ?

loop_
_geom_bond_atom_site_label_1
_geom_bond_atom_site_label_2
_geom_bond_distance
_geom_bond_site_symmetry_2
_geom_bond_publ_flag
Ir1 C1 2.199(3) . ?
Ir1 C3 2.213(3) . ?
Ir1 C2 2.223(3) . ?
Ir1 C4 2.248(3) . ?
Ir1 P1 2.3223(14) . ?
Ir1 P2 2.3256(11) . ?
Ir1 B1 2.396(3) . ?
Ir1 H1 1.39(3) . ?
C1 C2 1.402(4) . ?
C1 H1A 0.9900 . ?
C1 H1B 0.9900 . ?
P1 C6 1.817(3) . ?
P1 C17 1.859(3) . ?
P1 C20 1.863(3) . ?
P2 C12 1.835(3) . ?
P2 C26 1.869(3) . ?
P2 C23 1.877(3) . ?
C2 H2A 0.9900 . ?
C2 H2B 0.9900 . ?
C3 C4 1.404(3) . ?
C3 B1 1.556(4) . ?
C3 H3 1.0000 . ?
C4 H4A 0.9900 . ?
C4 H4B 0.9900 . ?
C5 C6 1.403(3) . ?
C5 C10 1.413(3) . ?
C5 B1 1.604(4) . ?
C6 C7 1.403(3) . ?
C7 C8 1.380(4) . ?
C7 H7 0.9500 . ?
C8 C9 1.387(4) . ?
C8 H8 0.9500 . ?
C10 C9 1.389(3) . ?
C10 H10 0.9500 . ?
C9 H9 0.9500 . ?
C11 C16 1.405(3) . ?
C11 C12 1.412(3) . ?
C11 B1 1.594(4) . ?
C12 C13 1.404(4) . ?
C13 C14 1.383(4) . ?
C13 H13 0.9500 . ?
C16 C15 1.386(4) . ?
C16 H16 0.9500 . ?
C15 C14 1.388(4) . ?
C15 H15 0.9500 . ?
C14 H14 0.9500 . ?
C17 C18 1.529(4) . ?
C17 C19 1.533(4) . ?
C17 H17 1.0000 . ?
C18 H18A 0.9800 . ?
C18 H18B 0.9800 . ?
C18 H18C 0.9800 . ?
C19 H19A 0.9800 . ?
C19 H19B 0.9800 . ?
C19 H19C 0.9800 . ?
C20 C22 1.526(4) . ?
C20 C21 1.535(4) . ?
C20 H20 1.0000 . ?
C22 H22A 0.9800 . ?
C22 H22B 0.9800 . ?
C22 H22C 0.9800 . ?
C23 C24 1.527(4) . ?
C23 C25 1.535(4) . ?
C23 H23 1.0000 . ?
C24 H24A 0.9800 . ?
C24 H24B 0.9800 . ?
C24 H24C 0.9800 . ?
C25 H25A 0.9800 . ?
C25 H25B 0.9800 . ?
C25 H25C 0.9800 . ?
C26 C28 1.528(4) . ?
C26 C27 1.531(4) . ?
C26 H26 1.0000 . ?
C27 H27A 0.9800 . ?
C27 H27B 0.9800 . ?
C27 H27C 0.9800 . ?
C28 H28A 0.9800 . ?
C28 H28B 0.9800 . ?
C28 H28C 0.9800 . ?
C21 H21A 0.9800 . ?
C21 H21B 0.9800 . ?
C21 H21C 0.9800 . ?

loop_
_geom_torsion_atom_site_label_1
_geom_torsion_atom_site_label_2
_geom_torsion_atom_site_label_3
_geom_torsion_atom_site_label_4
_geom_torsion
_geom_torsion_site_symmetry_1
_geom_torsion_site_symmetry_2
_geom_torsion_site_symmetry_3
_geom_torsion_site_symmetry_4
_geom_torsion_publ_flag
B1 C3 C4 Ir1 -63.35(19) . . . . ?
C10 C5 C6 C7 -1.1(3) . . . . ?
B1 C5 C6 C7 -176.7(2) . . . . ?
C10 C5 C6 P1 178.67(18) . . . . ?
B1 C5 C6 P1 3.0(3) . . . . ?
C17 P1 C6 C5 105.42(19) . . . . ?
C20 P1 C6 C5 -147.82(18) . . . . ?
Ir1 P1 C6 C5 -17.7(2) . . . . ?
C17 P1 C6 C7 -74.9(2) . . . . ?
C20 P1 C6 C7 31.9(2) . . . . ?
Ir1 P1 C6 C7 161.99(19) . . . . ?
C5 C6 C7 C8 0.7(4) . . . . ?
P1 C6 C7 C8 -179.0(2) . . . . ?
C6 C7 C8 C9 0.2(4) . . . . ?
C6 C5 C10 C9 0.6(4) . . . . ?
B1 C5 C10 C9 176.1(2) . . . . ?
C7 C8 C9 C10 -0.7(4) . . . . ?
C5 C10 C9 C8 0.3(4) . . . . ?
C16 C11 C12 C13 -1.8(4) . . . . ?
B1 C11 C12 C13 177.3(2) . . . . ?
C16 C11 C12 P2 173.90(17) . . . . ?
B1 C11 C12 P2 -7.0(3) . . . . ?
C26 P2 C12 C13 44.4(3) . . . . ?
C23 P2 C12 C13 -60.6(3) . . . . ?
Ir1 P2 C12 C13 168.2(2) . . . . ?
C26 P2 C12 C11 -131.2(2) . . . . ?
C23 P2 C12 C11 123.8(2) . . . . ?
Ir1 P2 C12 C11 -7.4(2) . . . . ?
C11 C12 C13 C14 0.2(4) . . . . ?
P2 C12 C13 C14 -175.2(2) . . . . ?
C12 C11 C16 C15 2.2(4) . . . . ?
B1 C11 C16 C15 -176.9(2) . . . . ?
C11 C16 C15 C14 -0.9(4) . . . . ?
C12 C13 C14 C15 1.2(5) . . . . ?
C16 C15 C14 C13 -0.8(4) . . . . ?
C6 P1 C17 C18 -55.4(2) . . . . ?
C20 P1 C17 C18 -162.34(18) . . . . ?
Ir1 P1 C17 C18 65.23(18) . . . . ?
C6 P1 C17 C19 69.5(2) . . . . ?
C20 P1 C17 C19 -37.4(2) . . . . ?
Ir1 P1 C17 C19 -169.82(15) . . . . ?
C6 P1 C20 C22 -171.67(18) . . . . ?
C17 P1 C20 C22 -63.9(2) . . . . ?
Ir1 P1 C20 C22 64.7(2) . . . . ?
C6 P1 C20 C21 61.9(2) . . . . ?
C17 P1 C20 C21 169.61(19) . . . . ?
Ir1 P1 C20 C21 -61.8(2) . . . . ?
C12 P2 C23 C24 -78.6(2) . . . . ?
C26 P2 C23 C24 173.4(2) . . . . ?
Ir1 P2 C23 C24 47.0(3) . . . . ?
C12 P2 C23 C25 48.5(2) . . . . ?
C26 P2 C23 C25 -59.5(2) . . . . ?
Ir1 P2 C23 C25 174.08(18) . . . . ?
C12 P2 C26 C28 -178.1(2) . . . . ?
C23 P2 C26 C28 -67.2(2) . . . . ?
Ir1 P2 C26 C28 61.8(2) . . . . ?
C12 P2 C26 C27 57.0(2) . . . . ?
C23 P2 C26 C27 167.9(2) . . . . ?
Ir1 P2 C26 C27 -63.0(2) . . . . ?
C4 C3 B1 C11 165.2(2) . . . . ?
Ir1 C3 B1 C11 103.76(19) . . . . ?
C4 C3 B1 C5 -42.9(3) . . . . ?
Ir1 C3 B1 C5 -104.32(19) . . . . ?
C4 C3 B1 Ir1 61.4(2) . . . . ?
C16 C11 B1 C3 125.4(3) . . . . ?
C12 C11 B1 C3 -53.7(3) . . . . ?
C16 C11 B1 C5 -25.2(3) . . . . ?
C12 C11 B1 C5 155.8(2) . . . . ?
C16 C11 B1 Ir1 -162.99(19) . . . . ?
C12 C11 B1 Ir1 18.0(3) . . . . ?
C6 C5 B1 C3 83.9(3) . . . . ?
C10 C5 B1 C3 -91.5(3) . . . . ?
C6 C5 B1 C11 -125.1(2) . . . . ?
C10 C5 B1 C11 59.6(3) . . . . ?
C6 C5 B1 Ir1 12.8(3) . . . . ?
C10 C5 B1 Ir1 -162.56(19) . . . . ?
